data_2218483
loop_
_publ_author_name
'Zukerman-Schpector, Julio'
'Sousa Madureira, Lucas'
'Messiano, Gisele B.'
'Lopes, Lucia M. X.'
'Tiekink, Edward R. T.'

_publ_section_title
;
 ({-})-Kolavenic acid
;
_journal_coeditor_code NG2455
_journal_issue 6
_journal_name_full 'Acta Crystallographica Section E'
_journal_page_first o1114
_journal_paper_doi 10.1107/S1600536808014402
_journal_volume 64
_journal_year 2008
_chemical_formula_iupac 'C20 H32 O2'
_chemical_formula_moiety 'C20 H32 O2'
_chemical_formula_sum 'C20 H32 O2'
_chemical_formula_weight 304.46
_chemical_name_common '(-)-Kolavenic acid'
_chemical_name_systematic
;
(<i>E</i>)-3-methyl-5-(1,2,4a,5-tetramethyl-1,2,3,4,4a,7,8,8a-\
octahydronaphthalen-1-yl)pent-2-enoic acid
;
_space_group_IT_number 19
_symmetry_cell_setting orthorhombic
_symmetry_space_group_name_Hall 'P 2ac 2ab'
_symmetry_space_group_name_H-M 'P 21 21 21'
_atom_sites_solution_hydrogens geom
_atom_sites_solution_primary direct
_atom_sites_solution_secondary difmap
_audit_creation_method SHELXL-97
_cell_angle_alpha 90
_cell_angle_beta 90
_cell_angle_gamma 90
_cell_formula_units_Z 8
_cell_length_a 12.5122(3)
_cell_length_b 15.5439(4)
_cell_length_c 19.1969(4)
_cell_measurement_reflns_used 9536
_cell_measurement_temperature 291(2)
_cell_measurement_theta_max 21.8
_cell_measurement_theta_min 2.3
_cell_volume 3733.57(15)
_computing_cell_refinement 'SAINT (Bruker, 2006)'
_computing_data_collection 'APEX2, COSMO and BIS (Bruker, 2006)'
_computing_data_reduction 'SAINT (Bruker, 2006)'
_computing_molecular_graphics 'DIAMOND (Brandenburg, 2006)'
_computing_publication_material 'WinGX (Farrugia, 1999)'
_computing_structure_refinement 'SHELXL97 (Sheldrick, 2008)'
_computing_structure_solution 'SIR97 (Altomare <i>et al.</i>, 1999)'
_diffrn_ambient_temperature 291(2)
_diffrn_measured_fraction_theta_full 0.995
_diffrn_measured_fraction_theta_max 0.995
_diffrn_measurement_device_type 'Bruker APEXII CCD area-detector'
_diffrn_measurement_method '\f and \w'
_diffrn_radiation_monochromator graphite
_diffrn_radiation_source 'fine-focus sealed tube'
_diffrn_radiation_type MoK\a
_diffrn_radiation_wavelength 0.71073
_diffrn_reflns_av_R_equivalents 0.052
_diffrn_reflns_av_sigmaI/netI 0.047
_diffrn_reflns_limit_h_max 17
_diffrn_reflns_limit_h_min -17
_diffrn_reflns_limit_k_max 21
_diffrn_reflns_limit_k_min -22
_diffrn_reflns_limit_l_max 23
_diffrn_reflns_limit_l_min -27
_diffrn_reflns_number 48366
_diffrn_reflns_theta_full 30.5
_diffrn_reflns_theta_max 30.5
_diffrn_reflns_theta_min 2.7
_diffrn_standards_decay_% '< 1'
_diffrn_standards_interval_count 0
_diffrn_standards_number 0
_exptl_absorpt_coefficient_mu 0.067
_exptl_absorpt_correction_type none
_exptl_crystal_colour colourless
_exptl_crystal_density_diffrn 1.083
_exptl_crystal_density_method 'not measured'
_exptl_crystal_description irregular
_exptl_crystal_F_000 1344
_exptl_crystal_size_max 0.42
_exptl_crystal_size_mid 0.20
_exptl_crystal_size_min 0.18
_refine_diff_density_max 0.11
_refine_diff_density_min -0.12
_refine_ls_abs_structure_details 'Friedel pairs were merged'
_refine_ls_extinction_method none
_refine_ls_goodness_of_fit_ref 0.998
_refine_ls_hydrogen_treatment constr
_refine_ls_matrix_type full
_refine_ls_number_parameters 407
_refine_ls_number_reflns 6240
_refine_ls_number_restraints 0
_refine_ls_restrained_S_all 0.998
_refine_ls_R_factor_all 0.122
_refine_ls_R_factor_gt 0.050
_refine_ls_shift/su_max_lt 0.001
_refine_ls_shift/su_mean 0.001
_refine_ls_structure_factor_coef Fsqd
_refine_ls_weighting_details 'calc w=1/[\s^2^(Fo^2^)+(0.0656P)^2^] where P=(Fo^2^+2Fc^2^)/3'
_refine_ls_weighting_scheme calc
_refine_ls_wR_factor_gt 0.110
_refine_ls_wR_factor_ref 0.134
_reflns_number_gt 3146
_reflns_number_total 6240
_reflns_threshold_expression I>2\s(I)
_cod_data_source_file ng2455.cif
_cod_data_source_block I
_cod_database_code 2218483
_cod_database_fobs_code 2218483

loop_
_symmetry_equiv_pos_as_xyz
'x, y, z'
'-x+1/2, -y, z+1/2'
'-x, y+1/2, -z+1/2'
'x+1/2, -y+1/2, -z'

loop_
_atom_site_type_symbol
_atom_site_label
_atom_site_fract_x
_atom_site_fract_y
_atom_site_fract_z
_atom_site_U_iso_or_equiv
_atom_site_adp_type
_atom_site_calc_flag
_atom_site_refinement_flags
_atom_site_occupancy
O O101 1.0346(2) 1.00268(16) 0.40732(10) 0.0971(7) Uani d . 1
H H101 1.0583 1.0109 0.4466 0.117 Uiso calc R 1
O O102 0.92225(17) 0.92145(12) 0.46736(8) 0.0785(5) Uani d . 1
C C101 0.76320(18) 0.77650(14) 0.14588(11) 0.0507(5) Uani d . 1
C C102 0.65232(18) 0.81476(17) 0.12872(11) 0.0595(6) Uani d . 1
H H102 0.6514 0.8730 0.1484 0.071 Uiso calc R 1
C C103 0.63223(19) 0.82452(18) 0.05042(12) 0.0629(6) Uani d . 1
H H10C 0.6296 0.7679 0.0293 0.076 Uiso calc R 1
H H10D 0.5633 0.8517 0.0433 0.076 Uiso calc R 1
C C104 0.71754(19) 0.87743(17) 0.01459(11) 0.0598(6) Uani d . 1
H H10A 0.7174 0.9351 0.0338 0.072 Uiso calc R 1
H H10B 0.7009 0.8817 -0.0346 0.072 Uiso calc R 1
C C105 0.83006(17) 0.83772(14) 0.02341(10) 0.0517(5) Uani d . 1
C C106 0.9156(2) 0.89798(18) -0.00476(12) 0.0668(7) Uani d . 1
C C107 1.0092(2) 0.90785(19) 0.02659(14) 0.0747(8) Uani d . 1
H H107 1.0581 0.9448 0.0056 0.090 Uiso calc R 1
C C108 1.0430(2) 0.86495(19) 0.09252(15) 0.0764(8) Uani d . 1
H H10G 1.0494 0.9079 0.1290 0.092 Uiso calc R 1
H H10H 1.1128 0.8391 0.0858 0.092 Uiso calc R 1
C C109 0.96454(18) 0.79603(17) 0.11559(13) 0.0628(6) Uani d . 1
H H10E 0.9750 0.7837 0.1646 0.075 Uiso calc R 1
H H10F 0.9774 0.7436 0.0896 0.075 Uiso calc R 1
C C110 0.85005(16) 0.82610(14) 0.10350(10) 0.0473(5) Uani d . 1
H H110 0.8482 0.8847 0.1223 0.057 Uiso calc R 1
C C111 0.7674(2) 0.67820(15) 0.13196(13) 0.0672(7) Uani d . 1
H H11E 0.7390 0.6663 0.0865 0.101 Uiso calc R 1
H H11F 0.7256 0.6487 0.1665 0.101 Uiso calc R 1
H H11G 0.8401 0.6588 0.1343 0.101 Uiso calc R 1
C C112 0.5582(2) 0.7661(2) 0.16212(15) 0.0902(9) Uani d . 1
H H11N 0.5548 0.7089 0.1434 0.135 Uiso calc R 1
H H11O 0.4927 0.7958 0.1521 0.135 Uiso calc R 1
H H11P 0.5684 0.7632 0.2116 0.135 Uiso calc R 1
C C113 0.8360(2) 0.75442(18) -0.01978(12) 0.0678(7) Uani d . 1
H H11H 0.9004 0.7239 -0.0084 0.102 Uiso calc R 1
H H11I 0.8360 0.7685 -0.0685 0.102 Uiso calc R 1
H H11J 0.7753 0.7189 -0.0094 0.102 Uiso calc R 1
C C114 0.8941(3) 0.9435(2) -0.07248(15) 0.1023(11) Uani d . 1
H H11Q 0.9553 0.9772 -0.0852 0.153 Uiso calc R 1
H H11R 0.8331 0.9804 -0.0673 0.153 Uiso calc R 1
H H11S 0.8801 0.9018 -0.1082 0.153 Uiso calc R 1
C C115 0.7858(2) 0.78741(15) 0.22501(11) 0.0609(6) Uani d . 1
H H11A 0.7346 0.7525 0.2504 0.073 Uiso calc R 1
H H11B 0.8562 0.7642 0.2346 0.073 Uiso calc R 1
C C116 0.7812(3) 0.87882(18) 0.25429(12) 0.0834(9) Uani d . 1
H H11C 0.8247 0.9161 0.2253 0.100 Uiso calc R 1
H H11D 0.7081 0.8994 0.2519 0.100 Uiso calc R 1
C C117 0.8197(3) 0.88539(18) 0.32881(11) 0.0705(7) Uani d . 1
C C118 0.7538(3) 0.8379(2) 0.38179(14) 0.0987(10) Uani d . 1
H H11K 0.7705 0.8588 0.4276 0.148 Uiso calc R 1
H H11L 0.7695 0.7775 0.3792 0.148 Uiso calc R 1
H H11M 0.6793 0.8470 0.3724 0.148 Uiso calc R 1
C C119 0.9048(3) 0.93132(18) 0.34285(12) 0.0740(8) Uani d . 1
H H119 0.9387 0.9551 0.3043 0.089 Uiso calc R 1
C C120 0.9549(2) 0.95094(17) 0.41065(12) 0.0661(7) Uani d . 1
O O201 1.01800(18) 0.96623(14) 0.58806(10) 0.0910(6) Uani d . 1
H H201 1.0001 0.9486 0.5495 0.109 Uiso calc R 1
O O202 1.13450(18) 1.03856(14) 0.52400(10) 0.0910(6) Uani d . 1
C C201 1.19128(18) 1.20921(15) 0.85454(11) 0.0546(6) Uani d . 1
C C202 1.2484(2) 1.15676(16) 0.91200(12) 0.0658(7) Uani d . 1
H H202 1.2947 1.1154 0.8880 0.079 Uiso calc R 1
C C203 1.3211(2) 1.21238(19) 0.95685(12) 0.0782(8) Uani d . 1
H H20E 1.2778 1.2535 0.9823 0.094 Uiso calc R 1
H H20F 1.3571 1.1761 0.9906 0.094 Uiso calc R 1
C C204 1.4038(2) 1.26039(17) 0.91493(12) 0.0706(7) Uani d . 1
H H20A 1.4509 1.2192 0.8926 0.085 Uiso calc R 1
H H20B 1.4468 1.2952 0.9462 0.085 Uiso calc R 1
C C205 1.3545(2) 1.31906(15) 0.85873(10) 0.0560(6) Uani d . 1
C C206 1.4416(2) 1.35422(15) 0.81050(13) 0.0636(6) Uani d . 1
C C207 1.4261(2) 1.36223(17) 0.74262(13) 0.0719(7) Uani d . 1
H H207 1.4824 1.3844 0.7165 0.086 Uiso calc R 1
C C208 1.3270(2) 1.33897(19) 0.70427(12) 0.0768(8) Uani d . 1
H H20G 1.3420 1.2908 0.6737 0.092 Uiso calc R 1
H H20H 1.3054 1.3872 0.6755 0.092 Uiso calc R 1
C C209 1.2348(2) 1.31491(18) 0.75260(12) 0.0658(6) Uani d . 1
H H20C 1.1824 1.2814 0.7272 0.079 Uiso calc R 1
H H20D 1.2002 1.3667 0.7695 0.079 Uiso calc R 1
C C210 1.27730(17) 1.26243(14) 0.81438(10) 0.0496(5) Uani d . 1
H H210 1.3237 1.2190 0.7931 0.060 Uiso calc R 1
C C211 1.1011(2) 1.2658(2) 0.88417(15) 0.0793(8) Uani d . 1
H H21H 1.0777 1.3057 0.8492 0.119 Uiso calc R 1
H H21I 1.1270 1.2969 0.9239 0.119 Uiso calc R 1
H H21J 1.0422 1.2300 0.8979 0.119 Uiso calc R 1
C C212 1.1724(3) 1.1040(3) 0.95738(18) 0.1120(12) Uani d . 1
H H21Q 1.1314 1.1420 0.9864 0.168 Uiso calc R 1
H H21R 1.2129 1.0655 0.9861 0.168 Uiso calc R 1
H H21S 1.1250 1.0715 0.9281 0.168 Uiso calc R 1
C C213 1.3019(3) 1.39861(18) 0.89400(14) 0.0816(8) Uani d . 1
H H21E 1.3566 1.4348 0.9133 0.122 Uiso calc R 1
H H21F 1.2550 1.3797 0.9305 0.122 Uiso calc R 1
H H21G 1.2619 1.4304 0.8600 0.122 Uiso calc R 1
C C214 1.5467(3) 1.3827(2) 0.84228(17) 0.0938(10) Uani d . 1
H H21N 1.5892 1.4108 0.8075 0.141 Uiso calc R 1
H H21O 1.5844 1.3333 0.8596 0.141 Uiso calc R 1
H H21P 1.5330 1.4218 0.8799 0.141 Uiso calc R 1
C C215 1.1350(2) 1.14633(17) 0.80335(13) 0.0666(7) Uani d . 1
H H21A 1.0793 1.1168 0.8291 0.080 Uiso calc R 1
H H21B 1.0998 1.1808 0.7680 0.080 Uiso calc R 1
C C216 1.2006(2) 1.07826(18) 0.76594(14) 0.0746(7) Uani d . 1
H H21C 1.2620 1.1052 0.7441 0.089 Uiso calc R 1
H H21D 1.2267 1.0367 0.7996 0.089 Uiso calc R 1
C C217 1.1357(2) 1.03233(16) 0.71123(14) 0.0678(7) Uani d . 1
C C218 1.0479(3) 0.9751(2) 0.73784(15) 0.1064(12) Uani d . 1
H H21K 1.0457 0.9233 0.7107 0.160 Uiso calc R 1
H H21L 0.9807 1.0045 0.7341 0.160 Uiso calc R 1
H H21M 1.0613 0.9610 0.7857 0.160 Uiso calc R 1
C C219 1.1563(2) 1.04597(17) 0.64412(14) 0.0721(7) Uani d . 1
H H219 1.2155 1.0805 0.6353 0.087 Uiso calc R 1
C C220 1.1003(2) 1.01506(17) 0.58192(14) 0.0679(7) Uani d . 1

loop_
_atom_site_aniso_label
_atom_site_aniso_U_11
_atom_site_aniso_U_22
_atom_site_aniso_U_33
_atom_site_aniso_U_12
_atom_site_aniso_U_13
_atom_site_aniso_U_23
O101 0.1228(18) 0.1026(16) 0.0661(11) -0.0288(16) -0.0021(12) 0.0042(11)
O102 0.1089(14) 0.0789(12) 0.0478(8) -0.0094(11) -0.0006(9) 0.0002(8)
C101 0.0526(13) 0.0479(13) 0.0516(11) 0.0024(11) 0.0030(9) -0.0041(10)
C102 0.0501(13) 0.0707(16) 0.0576(12) 0.0062(13) 0.0043(10) -0.0132(11)
C103 0.0501(13) 0.0779(17) 0.0608(12) 0.0097(13) -0.0028(10) -0.0154(12)
C104 0.0632(15) 0.0679(16) 0.0484(11) 0.0089(13) -0.0080(10) -0.0058(11)
C105 0.0519(13) 0.0542(14) 0.0489(10) -0.0026(11) 0.0019(9) -0.0062(10)
C106 0.0736(18) 0.0674(17) 0.0595(13) -0.0055(14) 0.0091(12) -0.0003(11)
C107 0.0674(18) 0.0759(19) 0.0808(17) -0.0213(15) 0.0112(14) 0.0013(15)
C108 0.0547(15) 0.087(2) 0.0875(18) -0.0099(15) -0.0005(13) -0.0076(15)
C109 0.0517(14) 0.0677(17) 0.0690(13) 0.0005(13) -0.0041(11) 0.0012(12)
C110 0.0466(12) 0.0445(12) 0.0508(10) 0.0026(10) -0.0005(9) -0.0047(9)
C111 0.0730(17) 0.0517(15) 0.0769(15) -0.0064(13) 0.0081(13) -0.0040(12)
C112 0.0582(16) 0.130(3) 0.0824(18) -0.0045(18) 0.0165(14) -0.0002(18)
C113 0.0678(16) 0.0763(17) 0.0595(13) -0.0024(14) 0.0094(12) -0.0217(12)
C114 0.116(3) 0.114(3) 0.0773(18) -0.026(2) 0.0037(17) 0.0291(18)
C115 0.0730(16) 0.0609(15) 0.0486(11) 0.0045(13) -0.0012(10) 0.0023(10)
C116 0.134(3) 0.0673(17) 0.0486(12) 0.0166(18) -0.0167(14) -0.0087(11)
C117 0.103(2) 0.0588(16) 0.0491(12) 0.0123(17) -0.0046(13) -0.0020(11)
C118 0.115(2) 0.126(3) 0.0552(14) -0.016(2) 0.0099(15) -0.0095(16)
C119 0.117(2) 0.0600(16) 0.0451(11) 0.0014(18) 0.0042(13) 0.0016(11)
C120 0.092(2) 0.0499(14) 0.0563(13) 0.0022(15) 0.0011(13) 0.0026(11)
O201 0.1098(16) 0.0939(15) 0.0694(11) -0.0434(13) -0.0103(11) -0.0026(11)
O202 0.1104(16) 0.0877(14) 0.0749(11) -0.0261(13) 0.0126(11) -0.0057(10)
C201 0.0578(13) 0.0531(14) 0.0528(11) 0.0057(12) -0.0021(10) 0.0010(10)
C202 0.0770(17) 0.0646(16) 0.0557(12) -0.0001(14) -0.0019(12) 0.0094(11)
C203 0.101(2) 0.088(2) 0.0464(11) 0.0010(17) -0.0109(13) 0.0033(12)
C204 0.0850(17) 0.0684(16) 0.0584(12) -0.0051(15) -0.0223(13) -0.0048(12)
C205 0.0695(15) 0.0471(13) 0.0513(10) 0.0029(12) -0.0058(11) -0.0102(9)
C206 0.0709(16) 0.0483(14) 0.0717(15) 0.0015(13) -0.0016(12) -0.0070(11)
C207 0.0831(19) 0.0599(16) 0.0726(16) -0.0003(14) 0.0096(14) 0.0064(12)
C208 0.088(2) 0.086(2) 0.0563(13) 0.0049(17) -0.0013(13) 0.0107(13)
C209 0.0720(16) 0.0679(16) 0.0577(13) 0.0086(14) -0.0099(11) 0.0063(12)
C210 0.0562(13) 0.0474(13) 0.0452(10) 0.0077(11) -0.0029(9) -0.0053(9)
C211 0.0693(16) 0.084(2) 0.0841(16) 0.0134(16) 0.0101(14) -0.0062(15)
C212 0.103(2) 0.129(3) 0.105(2) -0.019(2) 0.0017(19) 0.051(2)
C213 0.104(2) 0.0619(16) 0.0795(16) 0.0050(16) 0.0102(16) -0.0254(13)
C214 0.091(2) 0.085(2) 0.105(2) -0.0210(19) -0.0075(18) -0.0182(18)
C215 0.0614(15) 0.0675(16) 0.0710(14) -0.0013(14) -0.0095(12) -0.0035(12)
C216 0.0775(18) 0.0654(17) 0.0807(16) -0.0008(15) -0.0161(14) -0.0152(13)
C217 0.0700(16) 0.0535(15) 0.0798(16) -0.0062(14) -0.0103(13) -0.0049(12)
C218 0.141(3) 0.101(2) 0.0775(18) -0.054(2) -0.020(2) 0.0130(17)
C219 0.0713(17) 0.0640(17) 0.0810(16) -0.0178(14) 0.0026(14) -0.0170(13)
C220 0.0780(18) 0.0523(15) 0.0736(16) -0.0091(14) 0.0035(14) -0.0079(12)

loop_
_atom_type_symbol
_atom_type_description
_atom_type_scat_dispersion_real
_atom_type_scat_dispersion_imag
_atom_type_scat_source
C C 0.0033 0.0016 'International Tables Vol C Tables 4.2.6.8 and 6.1.1.4'
H H 0.0000 0.0000 'International Tables Vol C Tables 4.2.6.8 and 6.1.1.4'
O O 0.0106 0.0060 'International Tables Vol C Tables 4.2.6.8 and 6.1.1.4'

loop_
_geom_angle_atom_site_label_1
_geom_angle_atom_site_label_2
_geom_angle_atom_site_label_3
_geom_angle
C120 O101 H101 109.5
C102 C101 C111 111.9(2)
C102 C101 C115 109.25(18)
C111 C101 C115 105.63(19)
C102 C101 C110 108.90(17)
C111 C101 C110 111.90(18)
C115 C101 C110 109.20(18)
C103 C102 C112 109.4(2)
C103 C102 C101 113.24(18)
C112 C102 C101 114.1(2)
C103 C102 H102 106.5
C112 C102 H102 106.5
C101 C102 H102 106.5
C104 C103 C102 112.6(2)
C104 C103 H10C 109.1
C102 C103 H10C 109.1
C104 C103 H10D 109.1
C102 C103 H10D 109.1
H10C C103 H10D 107.8
C103 C104 C105 112.06(19)
C103 C104 H10A 109.2
C105 C104 H10A 109.2
C103 C104 H10B 109.2
C105 C104 H10B 109.2
H10A C104 H10B 107.9
C106 C105 C113 107.00(18)
C106 C105 C104 110.85(19)
C113 C105 C104 108.70(18)
C106 C105 C110 107.88(18)
C113 C105 C110 115.05(19)
C104 C105 C110 107.37(16)
C107 C106 C114 119.8(3)
C107 C106 C105 122.1(2)
C114 C106 C105 118.1(2)
C106 C107 C108 125.7(2)
C106 C107 H107 117.1
C108 C107 H107 117.1
C107 C108 C109 112.3(2)
C107 C108 H10G 109.2
C109 C108 H10G 109.2
C107 C108 H10H 109.2
C109 C108 H10H 109.2
H10G C108 H10H 107.9
C108 C109 C110 110.3(2)
C108 C109 H10E 109.6
C110 C109 H10E 109.6
C108 C109 H10F 109.6
C110 C109 H10F 109.6
H10E C109 H10F 108.1
C109 C110 C101 115.04(18)
C109 C110 C105 109.55(17)
C101 C110 C105 117.18(17)
C109 C110 H110 104.5
C101 C110 H110 104.5
C105 C110 H110 104.5
C101 C111 H11E 109.5
C101 C111 H11F 109.5
H11E C111 H11F 109.5
C101 C111 H11G 109.5
H11E C111 H11G 109.5
H11F C111 H11G 109.5
C102 C112 H11N 109.5
C102 C112 H11O 109.5
H11N C112 H11O 109.5
C102 C112 H11P 109.5
H11N C112 H11P 109.5
H11O C112 H11P 109.5
C105 C113 H11H 109.5
C105 C113 H11I 109.5
H11H C113 H11I 109.5
C105 C113 H11J 109.5
H11H C113 H11J 109.5
H11I C113 H11J 109.5
C106 C114 H11Q 109.5
C106 C114 H11R 109.5
H11Q C114 H11R 109.5
C106 C114 H11S 109.5
H11Q C114 H11S 109.5
H11R C114 H11S 109.5
C116 C115 C101 116.98(19)
C116 C115 H11A 108.1
C101 C115 H11A 108.1
C116 C115 H11B 108.1
C101 C115 H11B 108.1
H11A C115 H11B 107.3
C117 C116 C115 113.5(2)
C117 C116 H11C 108.9
C115 C116 H11C 108.9
C117 C116 H11D 108.9
C115 C116 H11D 108.9
H11C C116 H11D 107.7
C119 C117 C118 125.1(2)
C119 C117 C116 119.3(3)
C118 C117 C116 115.6(3)
C117 C118 H11K 109.5
C117 C118 H11L 109.5
H11K C118 H11L 109.5
C117 C118 H11M 109.5
H11K C118 H11M 109.5
H11L C118 H11M 109.5
C117 C119 C120 129.7(2)
C117 C119 H119 115.1
C120 C119 H119 115.1
O102 C120 O101 121.8(2)
O102 C120 C119 123.6(3)
O101 C120 C119 114.6(2)
C220 O201 H201 109.5
C211 C201 C202 112.09(19)
C211 C201 C215 105.1(2)
C202 C201 C215 109.19(19)
C211 C201 C210 112.66(19)
C202 C201 C210 108.25(18)
C215 C201 C210 109.47(18)
C203 C202 C212 110.8(2)
C203 C202 C201 112.3(2)
C212 C202 C201 113.7(2)
C203 C202 H202 106.5
C212 C202 H202 106.5
C201 C202 H202 106.5
C204 C203 C202 112.92(19)
C204 C203 H20E 109.0
C202 C203 H20E 109.0
C204 C203 H20F 109.0
C202 C203 H20F 109.0
H20E C203 H20F 107.8
C203 C204 C205 113.0(2)
C203 C204 H20A 109.0
C205 C204 H20A 109.0
C203 C204 H20B 109.0
C205 C204 H20B 109.0
H20A C204 H20B 107.8
C206 C205 C204 110.4(2)
C206 C205 C213 106.3(2)
C204 C205 C213 109.56(19)
C206 C205 C210 108.19(17)
C204 C205 C210 107.22(19)
C213 C205 C210 115.1(2)
C207 C206 C214 119.7(3)
C207 C206 C205 121.7(2)
C214 C206 C205 118.6(2)
C206 C207 C208 125.9(3)
C206 C207 H207 117.0
C208 C207 H207 117.0
C207 C208 C209 112.9(2)
C207 C208 H20G 109.0
C209 C208 H20G 109.0
C207 C208 H20H 109.0
C209 C208 H20H 109.0
H20G C208 H20H 107.8
C208 C209 C210 109.8(2)
C208 C209 H20C 109.7
C210 C209 H20C 109.7
C208 C209 H20D 109.7
C210 C209 H20D 109.7
H20C C209 H20D 108.2
C209 C210 C205 109.65(19)
C209 C210 C201 115.13(18)
C205 C210 C201 117.16(17)
C209 C210 H210 104.4
C205 C210 H210 104.4
C201 C210 H210 104.4
C201 C211 H21H 109.5
C201 C211 H21I 109.5
H21H C211 H21I 109.5
C201 C211 H21J 109.5
H21H C211 H21J 109.5
H21I C211 H21J 109.5
C202 C212 H21Q 109.5
C202 C212 H21R 109.5
H21Q C212 H21R 109.5
C202 C212 H21S 109.5
H21Q C212 H21S 109.5
H21R C212 H21S 109.5
C205 C213 H21E 109.5
C205 C213 H21F 109.5
H21E C213 H21F 109.5
C205 C213 H21G 109.5
H21E C213 H21G 109.5
H21F C213 H21G 109.5
C206 C214 H21N 109.5
C206 C214 H21O 109.5
H21N C214 H21O 109.5
C206 C214 H21P 109.5
H21N C214 H21P 109.5
H21O C214 H21P 109.5
C216 C215 C201 119.5(2)
C216 C215 H21A 107.5
C201 C215 H21A 107.5
C216 C215 H21B 107.5
C201 C215 H21B 107.5
H21A C215 H21B 107.0
C217 C216 C215 111.6(2)
C217 C216 H21C 109.3
C215 C216 H21C 109.3
C217 C216 H21D 109.3
C215 C216 H21D 109.3
H21C C216 H21D 108.0
C219 C217 C218 124.4(2)
C219 C217 C216 119.6(2)
C218 C217 C216 115.9(2)
C217 C218 H21K 109.5
C217 C218 H21L 109.5
H21K C218 H21L 109.5
C217 C218 H21M 109.5
H21K C218 H21M 109.5
H21L C218 H21M 109.5
C217 C219 C220 130.1(3)
C217 C219 H219 115.0
C220 C219 H219 115.0
O202 C220 O201 122.0(2)
O202 C220 C219 117.8(2)
O201 C220 C219 120.1(2)

loop_
_geom_bond_atom_site_label_1
_geom_bond_atom_site_label_2
_geom_bond_distance
O101 C120 1.283(3)
O101 H101 0.8200
O102 C120 1.250(3)
C101 C102 1.545(3)
C101 C111 1.552(3)
C101 C115 1.554(3)
C101 C110 1.561(3)
C102 C103 1.532(3)
C102 C112 1.540(4)
C102 H102 0.9800
C103 C104 1.513(4)
C103 H10C 0.9700
C103 H10D 0.9700
C104 C105 1.546(3)
C104 H10A 0.9700
C104 H10B 0.9700
C105 C106 1.522(4)
C105 C113 1.539(3)
C105 C110 1.568(3)
C106 C107 1.325(4)
C106 C114 1.504(4)
C107 C108 1.492(4)
C107 H107 0.9300
C108 C109 1.519(4)
C108 H10G 0.9700
C108 H10H 0.9700
C109 C110 1.525(3)
C109 H10E 0.9700
C109 H10F 0.9700
C110 H110 0.9800
C111 H11E 0.9600
C111 H11F 0.9600
C111 H11G 0.9600
C112 H11N 0.9600
C112 H11O 0.9600
C112 H11P 0.9600
C113 H11H 0.9600
C113 H11I 0.9600
C113 H11J 0.9600
C114 H11Q 0.9600
C114 H11R 0.9600
C114 H11S 0.9600
C115 C116 1.529(4)
C115 H11A 0.9700
C115 H11B 0.9700
C116 C117 1.513(3)
C116 H11C 0.9700
C116 H11D 0.9700
C117 C119 1.310(4)
C117 C118 1.503(4)
C118 H11K 0.9600
C118 H11L 0.9600
C118 H11M 0.9600
C119 C120 1.476(4)
C119 H119 0.9300
O201 C220 1.285(3)
O201 H201 0.8200
O202 C220 1.246(3)
C201 C211 1.540(3)
C201 C202 1.547(3)
C201 C215 1.555(3)
C201 C210 1.561(3)
C202 C203 1.522(4)
C202 C212 1.528(4)
C202 H202 0.9800
C203 C204 1.509(4)
C203 H20E 0.9700
C203 H20F 0.9700
C204 C205 1.542(3)
C204 H20A 0.9700
C204 H20B 0.9700
C205 C206 1.531(3)
C205 C213 1.555(3)
C205 C210 1.560(3)
C206 C207 1.323(3)
C206 C214 1.516(4)
C207 C208 1.487(4)
C207 H207 0.9300
C208 C209 1.526(4)
C208 H20G 0.9700
C208 H20H 0.9700
C209 C210 1.534(3)
C209 H20C 0.9700
C209 H20D 0.9700
C210 H210 0.9800
C211 H21H 0.9600
C211 H21I 0.9600
C211 H21J 0.9600
C212 H21Q 0.9600
C212 H21R 0.9600
C212 H21S 0.9600
C213 H21E 0.9600
C213 H21F 0.9600
C213 H21G 0.9600
C214 H21N 0.9600
C214 H21O 0.9600
C214 H21P 0.9600
C215 C216 1.519(3)
C215 H21A 0.9700
C215 H21B 0.9700
C216 C217 1.507(3)
C216 H21C 0.9700
C216 H21D 0.9700
C217 C219 1.331(4)
C217 C218 1.503(4)
C218 H21K 0.9600
C218 H21L 0.9600
C218 H21M 0.9600
C219 C220 1.465(4)
C219 H219 0.9300

loop_
_geom_hbond_atom_site_label_D
_geom_hbond_atom_site_label_H
_geom_hbond_atom_site_label_A
_geom_hbond_site_symmetry_A
_geom_hbond_distance_DH
_geom_hbond_distance_HA
_geom_hbond_distance_DA
_geom_hbond_angle_DHA
_geom_hbond_publ_flag
O101 H101 O202 1_555 0.82 1.82 2.625(3) 168 y
O201 H201 O102 1_555 0.82 1.90 2.700(2) 164 y
C212 H21R O202 2_775 0.96 2.60 3.519(4) 159 y

loop_
_geom_torsion_atom_site_label_1
_geom_torsion_atom_site_label_2
_geom_torsion_atom_site_label_3
_geom_torsion_atom_site_label_4
_geom_torsion
C111 C101 C102 C103 -75.5(3)
C115 C101 C102 C103 167.9(2)
C110 C101 C102 C103 48.7(3)
C111 C101 C102 C112 50.5(3)
C115 C101 C102 C112 -66.1(3)
C110 C101 C102 C112 174.7(2)
C112 C102 C103 C104 175.9(2)
C101 C102 C103 C104 -55.6(3)
C102 C103 C104 C105 59.0(3)
C103 C104 C105 C106 -172.56(19)
C103 C104 C105 C113 70.1(2)
C103 C104 C105 C110 -55.0(2)
C113 C105 C106 C107 -100.2(3)
C104 C105 C106 C107 141.4(3)
C110 C105 C106 C107 24.1(3)
C113 C105 C106 C114 76.4(3)
C104 C105 C106 C114 -42.0(3)
C110 C105 C106 C114 -159.3(2)
C114 C106 C107 C108 -178.1(3)
C105 C106 C107 C108 -1.5(4)
C106 C107 C108 C109 9.1(4)
C107 C108 C109 C110 -40.1(3)
C108 C109 C110 C101 -161.0(2)
C108 C109 C110 C105 64.5(3)
C102 C101 C110 C109 179.40(19)
C111 C101 C110 C109 -56.4(3)
C115 C101 C110 C109 60.2(2)
C102 C101 C110 C105 -49.7(2)
C111 C101 C110 C105 74.5(2)
C115 C101 C110 C105 -168.90(19)
C106 C105 C110 C109 -54.5(2)
C113 C105 C110 C109 64.8(2)
C104 C105 C110 C109 -174.01(18)
C106 C105 C110 C101 172.11(18)
C113 C105 C110 C101 -68.6(2)
C104 C105 C110 C101 52.6(2)
C102 C101 C115 C116 -56.7(3)
C111 C101 C115 C116 -177.1(2)
C110 C101 C115 C116 62.3(3)
C101 C115 C116 C117 -171.6(2)
C115 C116 C117 C119 116.5(3)
C115 C116 C117 C118 -64.2(4)
C118 C117 C119 C120 -2.4(5)
C116 C117 C119 C120 176.8(3)
C117 C119 C120 O102 2.9(5)
C117 C119 C120 O101 -175.8(3)
C211 C201 C202 C203 -73.9(3)
C215 C201 C202 C203 170.1(2)
C210 C201 C202 C203 51.0(3)
C211 C201 C202 C212 52.9(3)
C215 C201 C202 C212 -63.1(3)
C210 C201 C202 C212 177.8(2)
C212 C202 C203 C204 175.3(3)
C201 C202 C203 C204 -56.3(3)
C202 C203 C204 C205 57.8(3)
C203 C204 C205 C206 -170.7(2)
C203 C204 C205 C213 72.6(3)
C203 C204 C205 C210 -53.0(3)
C204 C205 C206 C207 141.0(2)
C213 C205 C206 C207 -100.2(3)
C210 C205 C206 C207 24.0(3)
C204 C205 C206 C214 -40.7(3)
C213 C205 C206 C214 78.1(3)
C210 C205 C206 C214 -157.8(2)
C214 C206 C207 C208 -178.7(3)
C205 C206 C207 C208 -0.4(4)
C206 C207 C208 C209 7.9(4)
C207 C208 C209 C210 -39.0(3)
C208 C209 C210 C205 64.0(3)
C208 C209 C210 C201 -161.3(2)
C206 C205 C210 C209 -54.8(2)
C204 C205 C210 C209 -173.93(19)
C213 C205 C210 C209 63.9(3)
C206 C205 C210 C201 171.57(18)
C204 C205 C210 C201 52.4(3)
C213 C205 C210 C201 -69.7(3)
C211 C201 C210 C209 -58.6(3)
C202 C201 C210 C209 176.90(19)
C215 C201 C210 C209 58.0(2)
C211 C201 C210 C205 72.6(2)
C202 C201 C210 C205 -52.0(2)
C215 C201 C210 C205 -170.88(19)
C211 C201 C215 C216 -178.0(2)
C202 C201 C215 C216 -57.6(3)
C210 C201 C215 C216 60.8(3)
C201 C215 C216 C217 -171.8(2)
C215 C216 C217 C219 109.5(3)
C215 C216 C217 C218 -68.7(3)
C218 C217 C219 C220 3.3(5)
C216 C217 C219 C220 -174.7(3)
C217 C219 C220 O202 178.5(3)
C217 C219 C220 O201 -0.6(5)

loop_
_cod_related_entry_id
_cod_related_entry_database
_cod_related_entry_code
1 ChemSpider 4945618
